data_1507521
loop_
_publ_author_name
'Loh, Teck-Peng'
'Hu, Qi-Ying'
'Tan, Kui-Thong'
'Cheng, Hin-Soon'

_publ_section_title
;
 Diverse Cyclization Catalyzed by In(OTf)3for the Convergent Assembly of
 Substituted Tetrahydrofurans and Tetrahydropyrans
;
_journal_issue 17
_journal_name_full 'Organic Letters'
_journal_page_first 2669
_journal_paper_doi 10.1021/ol016228o
_journal_volume 3
_journal_year 2001
_chemical_formula_sum 'C15 H20 O2'
_chemical_formula_weight 232.31
_chemical_name_systematic
; 
 ? 
;
_space_group_IT_number 2
_symmetry_cell_setting triclinic
_symmetry_space_group_name_Hall '-P 1'
_symmetry_space_group_name_H-M 'P -1'
_atom_sites_solution_hydrogens geom
_atom_sites_solution_primary direct
_atom_sites_solution_secondary difmap
_audit_creation_method SHELXL-97
_cell_angle_alpha 84.534(2)
_cell_angle_beta 84.355(2)
_cell_angle_gamma 78.480(2)
_cell_formula_units_Z 4
_cell_length_a 8.9084(7)
_cell_length_b 10.0653(8)
_cell_length_c 14.7694(11)
_cell_measurement_reflns_used 3560
_cell_measurement_temperature 223(2)
_cell_measurement_theta_max 28.5
_cell_measurement_theta_min 2.34
_cell_volume 1287.45(17)
_computing_cell_refinement 'Bruker AXS, SAINT'
_computing_data_collection 'Bruker AXS, SMART'
_computing_data_reduction 'Bruker AXS, SAINT'
_computing_molecular_graphics 'Bruker AXS, SHELXTL'
_computing_publication_material 'Bruker AXS, SHELXTL'
_computing_structure_refinement 'SHELXL-97 (Sheldrick, 1997)'
_computing_structure_solution 'SHELXS-97 (Sheldrick, 1990)'
_diffrn_ambient_temperature 223(2)
_diffrn_measured_fraction_theta_full 0.984
_diffrn_measured_fraction_theta_max 0.984
_diffrn_measurement_method '\w scans'
_diffrn_radiation_monochromator graphite
_diffrn_radiation_source 'fine-focus sealed tube'
_diffrn_radiation_type MoK\a
_diffrn_radiation_wavelength 0.71073
_diffrn_reflns_av_R_equivalents 0.0406
_diffrn_reflns_av_sigmaI/netI 0.0519
_diffrn_reflns_limit_h_max 12
_diffrn_reflns_limit_h_min -12
_diffrn_reflns_limit_k_max 14
_diffrn_reflns_limit_k_min -14
_diffrn_reflns_limit_l_max 20
_diffrn_reflns_limit_l_min -20
_diffrn_reflns_number 15389
_diffrn_reflns_theta_full 30.05
_diffrn_reflns_theta_max 30.05
_diffrn_reflns_theta_min 1.39
_exptl_absorpt_coefficient_mu 0.078
_exptl_absorpt_correction_T_max 0.9748
_exptl_absorpt_correction_T_min 0.2197
_exptl_absorpt_correction_type 'sadabs (Sheldrick, 1996)'
_exptl_crystal_colour colorless
_exptl_crystal_density_diffrn 1.199
_exptl_crystal_density_meas ?
_exptl_crystal_density_method 'not measured'
_exptl_crystal_description blocks
_exptl_crystal_F_000 504
_exptl_crystal_size_max 0.6
_exptl_crystal_size_mid 0.4
_exptl_crystal_size_min 0.3
_refine_diff_density_max 0.196
_refine_diff_density_min -0.276
_refine_diff_density_rms 0.050
_refine_ls_extinction_method none
_refine_ls_goodness_of_fit_ref 1.005
_refine_ls_hydrogen_treatment mixed
_refine_ls_matrix_type full
_refine_ls_number_parameters 313
_refine_ls_number_reflns 7428
_refine_ls_number_restraints 0
_refine_ls_restrained_S_all 1.005
_refine_ls_R_factor_all 0.0865
_refine_ls_R_factor_gt 0.0566
_refine_ls_shift/su_max 0.000
_refine_ls_shift/su_mean 0.000
_refine_ls_structure_factor_coef Fsqd
_refine_ls_weighting_details 'calc w=1/[\s^2^(Fo^2^)+(0.0485P)^2^+0.0000P] where P=(Fo^2^+2Fc^2^)/3'
_refine_ls_weighting_scheme calc
_refine_ls_wR_factor_gt 0.1213
_refine_ls_wR_factor_ref 0.1309
_reflns_number_gt 4396
_reflns_number_total 7428
_reflns_threshold_expression >2sigma(I)
_cod_data_source_file ol016228o_s1.cif
_cod_data_source_block 1034
_cod_depositor_comments
;
The following automatic conversions were performed:

'_exptl_crystal_density_meas' value 'not measured' was changed to '?'
- the value is perceived as not measured.

Automatic conversion script
Id: cif_fix_values 3008 2015-01-20 13:52:24Z robertas 
;
_cod_original_sg_symbol_H-M P-1
_cod_database_code 1507521

loop_
_symmetry_equiv_pos_as_xyz
'x, y, z'
'-x, -y, -z'

loop_
_atom_site_label
_atom_site_type_symbol
_atom_site_fract_x
_atom_site_fract_y
_atom_site_fract_z
_atom_site_U_iso_or_equiv
_atom_site_adp_type
_atom_site_occupancy
_atom_site_symmetry_multiplicity
_atom_site_calc_flag
_atom_site_refinement_flags
O1 O 0.51898(10) 0.10892(8) 0.32760(6) 0.0432(2) Uani 1 1 d .
C2 C 0.56501(14) 0.20015(11) 0.25550(8) 0.0376(3) Uani 1 1 d .
H2 H 0.6784 0.1889 0.2509 0.045 Uiso 1 1 calc R
C3 C 0.51497(14) 0.17276(12) 0.16483(8) 0.0385(3) Uani 1 1 d .
H3 H 0.4024 0.1776 0.1732 0.046 Uiso 1 1 calc R
C4 C 0.58739(17) 0.02729(13) 0.14426(9) 0.0518(3) Uani 1 1 d .
H4A H 0.5504 0.0053 0.0882 0.062 Uiso 1 1 calc R
H4B H 0.6995 0.0173 0.1354 0.062 Uiso 1 1 calc R
C5 C 0.54370(17) -0.06845(13) 0.22402(9) 0.0531(4) Uani 1 1 d .
H5A H 0.4327 -0.0656 0.2278 0.064 Uiso 1 1 calc R
H5B H 0.5960 -0.1617 0.2135 0.064 Uiso 1 1 calc R
C6 C 0.58708(16) -0.03020(12) 0.31325(9) 0.0478(3) Uani 1 1 d .
H6 H 0.7003 -0.0413 0.3111 0.057 Uiso 1 1 calc R
C7 C 0.54363(14) 0.28332(12) 0.09087(8) 0.0414(3) Uani 1 1 d .
O8 O 0.45173(10) 0.41280(9) 0.11873(6) 0.0490(2) Uani 1 1 d .
C9 C 0.44583(13) 0.43976(12) 0.20818(8) 0.0394(3) Uani 1 1 d .
C10 C 0.38100(15) 0.57271(13) 0.22714(9) 0.0478(3) Uani 1 1 d .
H10 H 0.3494 0.6380 0.1795 0.057 Uiso 1 1 calc R
C11 C 0.36321(16) 0.60854(13) 0.31572(10) 0.0522(4) Uani 1 1 d .
H11 H 0.3187 0.6983 0.3284 0.063 Uiso 1 1 calc R
C12 C 0.41019(16) 0.51389(13) 0.38594(9) 0.0513(3) Uani 1 1 d .
H12 H 0.3975 0.5384 0.4465 0.062 Uiso 1 1 calc R
C13 C 0.47608(14) 0.38271(13) 0.36639(9) 0.0444(3) Uani 1 1 d .
H13 H 0.5087 0.3183 0.4143 0.053 Uiso 1 1 calc R
C14 C 0.49554(13) 0.34333(12) 0.27782(8) 0.0369(3) Uani 1 1 d .
C15 C 0.53223(18) -0.11432(13) 0.39506(10) 0.0614(4) Uani 1 1 d .
H15A H 0.5653 -0.0869 0.4499 0.092 Uiso 1 1 calc R
H15B H 0.5752 -0.2097 0.3886 0.092 Uiso 1 1 calc R
H15C H 0.4209 -0.1005 0.3993 0.092 Uiso 1 1 calc R
C16 C 0.48060(17) 0.26505(15) 0.00242(9) 0.0569(4) Uani 1 1 d .
H16A H 0.3788 0.2437 0.0152 0.085 Uiso 1 1 calc R
H16B H 0.5480 0.1914 -0.0277 0.085 Uiso 1 1 calc R
H16C H 0.4746 0.3484 -0.0370 0.085 Uiso 1 1 calc R
C17 C 0.70898(15) 0.30187(14) 0.07403(9) 0.0541(4) Uani 1 1 d .
H17A H 0.7169 0.3720 0.0249 0.081 Uiso 1 1 calc R
H17B H 0.7739 0.2170 0.0573 0.081 Uiso 1 1 calc R
H17C H 0.7420 0.3285 0.1291 0.081 Uiso 1 1 calc R
O18 O 0.97561(10) 0.41753(9) 0.18174(6) 0.0504(2) Uani 1 1 d .
C19 C 1.03798(14) 0.32118(12) 0.25154(8) 0.0405(3) Uani 1 1 d .
H19 H 1.1386 0.3397 0.2642 0.049 Uiso 1 1 calc R
C20 C 0.93174(14) 0.33047(12) 0.33853(8) 0.0420(3) Uani 1 1 d .
H20 H 0.8296 0.3205 0.3221 0.050 Uiso 1 1 calc R
C21 C 0.91288(17) 0.47299(13) 0.37028(10) 0.0560(4) Uani 1 1 d .
H21A H 0.8387 0.4833 0.4239 0.067 Uiso 1 1 calc R
H21B H 1.0115 0.4879 0.3873 0.067 Uiso 1 1 calc R
C22 C 0.85644(18) 0.57612(13) 0.29329(11) 0.0618(4) Uani 1 1 d .
H22A H 0.7513 0.5693 0.2831 0.074 Uiso 1 1 calc R
H22B H 0.8541 0.6679 0.3111 0.074 Uiso 1 1 calc R
C23 C 0.95687(17) 0.55491(13) 0.20568(10) 0.0578(4) Uani 1 1 d .
H23 H 1.0591 0.5743 0.2138 0.069 Uiso 1 1 calc R
C24 C 0.98464(15) 0.21237(13) 0.40801(9) 0.0472(3) Uani 1 1 d .
O25 O 0.98303(11) 0.08543(9) 0.36748(6) 0.0534(3) Uani 1 1 d .
C26 C 1.03524(14) 0.07302(13) 0.27816(9) 0.0444(3) Uani 1 1 d .
C27 C 1.05657(16) -0.05670(14) 0.24753(11) 0.0584(4) Uani 1 1 d .
H27 H 1.0393 -0.1306 0.2884 0.070 Uiso 1 1 calc R
C28 C 1.10274(17) -0.07652(16) 0.15783(12) 0.0680(5) Uani 1 1 d .
H28 H 1.1179 -0.1644 0.1376 0.082 Uiso 1 1 calc R
C29 C 1.12708(17) 0.03059(18) 0.09707(11) 0.0671(4) Uani 1 1 d .
H29 H 1.1576 0.0167 0.0354 0.080 Uiso 1 1 calc R
C30 C 1.10623(15) 0.15866(15) 0.12750(9) 0.0536(4) Uani 1 1 d .
H30 H 1.1229 0.2320 0.0859 0.064 Uiso 1 1 calc R
C31 C 1.06127(13) 0.18203(13) 0.21811(8) 0.0406(3) Uani 1 1 d .
C32 C 0.8926(2) 0.64261(16) 0.12432(12) 0.0817(5) Uani 1 1 d .
H32A H 0.9629 0.6242 0.0706 0.123 Uiso 1 1 calc R
H32B H 0.8798 0.7377 0.1356 0.123 Uiso 1 1 calc R
H32C H 0.7938 0.6222 0.1145 0.123 Uiso 1 1 calc R
C33 C 0.86920(18) 0.21057(16) 0.49001(10) 0.0731(5) Uani 1 1 d .
H33A H 0.7674 0.2173 0.4697 0.110 Uiso 1 1 calc R
H33B H 0.8699 0.2869 0.5253 0.110 Uiso 1 1 calc R
H33C H 0.8961 0.1263 0.5276 0.110 Uiso 1 1 calc R
C34 C 1.14477(17) 0.20442(15) 0.43691(10) 0.0636(4) Uani 1 1 d .
H34A H 1.1670 0.1302 0.4836 0.095 Uiso 1 1 calc R
H34B H 1.1509 0.2893 0.4611 0.095 Uiso 1 1 calc R
H34C H 1.2190 0.1887 0.3846 0.095 Uiso 1 1 calc R

loop_
_atom_site_aniso_label
_atom_site_aniso_U_11
_atom_site_aniso_U_22
_atom_site_aniso_U_33
_atom_site_aniso_U_23
_atom_site_aniso_U_13
_atom_site_aniso_U_12
O1 0.0568(5) 0.0325(4) 0.0394(5) -0.0089(4) -0.0017(4) -0.0042(4)
C2 0.0402(6) 0.0367(6) 0.0372(7) -0.0126(5) -0.0024(5) -0.0066(5)
C3 0.0410(6) 0.0400(7) 0.0375(7) -0.0124(5) -0.0007(5) -0.0116(5)
C4 0.0694(9) 0.0447(8) 0.0452(8) -0.0210(6) 0.0020(7) -0.0156(7)
C5 0.0701(9) 0.0376(7) 0.0535(8) -0.0156(6) -0.0016(7) -0.0106(7)
C6 0.0548(8) 0.0332(7) 0.0540(8) -0.0117(6) -0.0043(6) -0.0010(6)
C7 0.0478(7) 0.0426(7) 0.0363(7) -0.0140(6) 0.0023(5) -0.0120(6)
O8 0.0610(6) 0.0453(5) 0.0372(5) -0.0063(4) -0.0010(4) -0.0017(4)
C9 0.0412(7) 0.0403(7) 0.0368(7) -0.0103(6) 0.0035(5) -0.0083(5)
C10 0.0527(8) 0.0366(7) 0.0494(8) -0.0016(6) 0.0050(6) -0.0031(6)
C11 0.0592(8) 0.0356(7) 0.0591(9) -0.0154(7) 0.0088(7) -0.0042(6)
C12 0.0635(9) 0.0454(8) 0.0459(8) -0.0212(7) 0.0009(7) -0.0070(7)
C13 0.0534(8) 0.0406(7) 0.0400(7) -0.0126(6) -0.0058(6) -0.0055(6)
C14 0.0396(6) 0.0345(6) 0.0383(7) -0.0105(5) -0.0011(5) -0.0083(5)
C15 0.0887(11) 0.0381(8) 0.0558(9) -0.0048(7) -0.0056(8) -0.0077(7)
C16 0.0727(10) 0.0659(9) 0.0380(7) -0.0060(7) -0.0048(7) -0.0267(8)
C17 0.0544(8) 0.0552(9) 0.0562(9) -0.0156(7) 0.0079(7) -0.0199(7)
O18 0.0594(6) 0.0421(5) 0.0500(6) 0.0039(4) -0.0101(4) -0.0114(4)
C19 0.0396(6) 0.0412(7) 0.0413(7) -0.0013(6) -0.0054(5) -0.0090(5)
C20 0.0427(7) 0.0377(7) 0.0445(7) -0.0073(6) -0.0021(6) -0.0037(5)
C21 0.0653(9) 0.0438(8) 0.0584(9) -0.0150(7) -0.0042(7) -0.0042(7)
C22 0.0689(10) 0.0350(7) 0.0810(11) -0.0080(7) -0.0099(8) -0.0052(7)
C23 0.0604(9) 0.0416(8) 0.0753(11) 0.0074(7) -0.0180(8) -0.0185(7)
C24 0.0537(8) 0.0430(7) 0.0406(7) -0.0072(6) 0.0015(6) 0.0006(6)
O25 0.0673(6) 0.0405(5) 0.0492(6) -0.0015(4) 0.0065(5) -0.0095(4)
C26 0.0408(7) 0.0412(7) 0.0500(8) -0.0084(6) -0.0014(6) -0.0041(5)
C27 0.0555(9) 0.0408(8) 0.0782(11) -0.0118(8) -0.0030(8) -0.0058(6)
C28 0.0608(10) 0.0584(10) 0.0862(12) -0.0369(9) -0.0062(9) -0.0001(8)
C29 0.0602(9) 0.0803(12) 0.0576(10) -0.0317(9) 0.0004(7) 0.0037(8)
C30 0.0480(8) 0.0635(9) 0.0462(8) -0.0106(7) 0.0000(6) -0.0023(7)
C31 0.0352(6) 0.0427(7) 0.0432(7) -0.0078(6) -0.0024(5) -0.0039(5)
C32 0.0949(13) 0.0547(10) 0.0948(14) 0.0228(9) -0.0276(11) -0.0164(9)
C33 0.0823(11) 0.0688(11) 0.0511(9) 0.0059(8) 0.0156(8) 0.0114(9)
C34 0.0679(10) 0.0612(10) 0.0586(9) -0.0089(8) -0.0201(7) 0.0043(8)

loop_
_atom_type_symbol
_atom_type_description
_atom_type_scat_dispersion_real
_atom_type_scat_dispersion_imag
_atom_type_scat_source
C C 0.0033 0.0016 'International Tables Vol C Tables 4.2.6.8 and 6.1.1.4'
H H 0.0000 0.0000 'International Tables Vol C Tables 4.2.6.8 and 6.1.1.4'
O O 0.0106 0.0060 'International Tables Vol C Tables 4.2.6.8 and 6.1.1.4'

loop_
_geom_angle_atom_site_label_1
_geom_angle_atom_site_label_2
_geom_angle_atom_site_label_3
_geom_angle
C2 O1 C6 111.92(9)
O1 C2 C14 108.64(9)
O1 C2 C3 111.44(9)
C14 C2 C3 110.04(10)
C2 C3 C4 108.68(10)
C2 C3 C7 111.02(9)
C4 C3 C7 116.08(10)
C5 C4 C3 108.68(10)
C6 C5 C4 111.50(11)
O1 C6 C15 106.23(10)
O1 C6 C5 110.41(10)
C15 C6 C5 113.12(11)
O8 C7 C16 103.58(10)
O8 C7 C17 107.19(10)
C16 C7 C17 110.59(11)
O8 C7 C3 107.79(9)
C16 C7 C3 111.72(10)
C17 C7 C3 115.16(11)
C9 O8 C7 118.24(9)
O8 C9 C14 124.08(11)
O8 C9 C10 115.45(11)
C14 C9 C10 120.44(12)
C11 C10 C9 119.92(12)
C10 C11 C12 120.51(12)
C11 C12 C13 119.19(13)
C12 C13 C14 121.71(12)
C9 C14 C13 118.22(11)
C9 C14 C2 119.39(11)
C13 C14 C2 122.37(11)
C19 O18 C23 112.46(10)
O18 C19 C31 108.38(10)
O18 C19 C20 110.82(10)
C31 C19 C20 110.51(10)
C19 C20 C21 108.56(11)
C19 C20 C24 110.81(10)
C21 C20 C24 116.48(11)
C22 C21 C20 108.88(11)
C23 C22 C21 112.26(12)
O18 C23 C22 110.98(11)
O18 C23 C32 105.40(12)
C22 C23 C32 113.81(13)
O25 C24 C33 103.38(12)
O25 C24 C34 107.57(10)
C33 C24 C34 111.02(12)
O25 C24 C20 108.11(10)
C33 C24 C20 111.25(11)
C34 C24 C20 114.75(12)
C26 O25 C24 118.93(10)
O25 C26 C31 123.35(11)
O25 C26 C27 116.44(12)
C31 C26 C27 120.16(13)
C28 C27 C26 119.98(14)
C27 C28 C29 120.68(14)
C28 C29 C30 119.25(14)
C29 C30 C31 121.56(14)
C26 C31 C30 118.36(12)
C26 C31 C19 119.84(11)
C30 C31 C19 121.79(12)

loop_
_geom_bond_atom_site_label_1
_geom_bond_atom_site_label_2
_geom_bond_distance
O1 C2 1.4225(14)
O1 C6 1.4373(13)
C2 C14 1.5042(15)
C2 C3 1.5183(16)
C3 C4 1.5235(16)
C3 C7 1.5244(17)
C4 C5 1.5203(18)
C5 C6 1.5136(18)
C6 C15 1.5065(18)
C7 O8 1.4655(14)
C7 C16 1.5123(17)
C7 C17 1.5150(17)
O8 C9 1.3677(14)
C9 C14 1.3870(17)
C9 C10 1.3905(16)
C10 C11 1.3760(18)
C11 C12 1.3770(18)
C12 C13 1.3787(16)
C13 C14 1.3875(16)
O18 C19 1.4209(14)
O18 C23 1.4333(15)
C19 C31 1.4980(17)
C19 C20 1.5178(17)
C20 C21 1.5239(17)
C20 C24 1.5254(17)
C21 C22 1.5174(19)
C22 C23 1.506(2)
C23 C32 1.5108(19)
C24 O25 1.4649(15)
C24 C33 1.5109(18)
C24 C34 1.5137(19)
O25 C26 1.3637(15)
C26 C31 1.3857(17)
C26 C27 1.3936(17)
C27 C28 1.369(2)
C28 C29 1.373(2)
C29 C30 1.377(2)
C30 C31 1.3869(17)

loop_
_cod_related_entry_id
_cod_related_entry_database
_cod_related_entry_code
1 ChemSpider 2110522
